data_4307152
loop_
_publ_author_name
'Shi Wang'
'Marilena Ferbinteanu'
'Masahiro Yamashita'

_publ_contact_author_address
; Department of Chemistry, Graduate School of Science,
  Tohoku University, Sendai 980-8578, JAPAN
;
_publ_contact_author_email swang@agnus.chem.tohoku.ac.jp
_publ_contact_author_fax 81-22-795-6547
_publ_contact_author_name 'S. Wang'
_publ_contact_author_phone 81-22-795-6545
_publ_section_title
;
Cyanide-Bridged Fe(III)-Mn(III) Chain with Metamagnetic Properties and
Significant Magnetic Anisotropy
;
_journal_name_full 'Inorganic Chemistry'
_journal_page_first 610
_journal_page_last 612
_journal_paper_doi 10.1021/ic061681n
_journal_volume 46
_journal_year 2007
_chemical_formula_moiety 'C30 H28 B Fe Mn N11 O4, 2(C H4 O)'
_chemical_formula_sum 'C32 H36 B Fe Mn N11 O6'
_chemical_formula_weight 792.32
_chemical_name_systematic
; 
 ? 
;
_space_group_IT_number 14
_symmetry_cell_setting monoclinic
_symmetry_space_group_name_Hall '-P 2yn'
_symmetry_space_group_name_H-M 'P 1 21/n 1'
_atom_sites_solution_hydrogens geom
_atom_sites_solution_primary direct
_atom_sites_solution_secondary difmap
_audit_creation_method SHELXL-97
_cell_angle_alpha 90.00
_cell_angle_beta 100.805(3)
_cell_angle_gamma 90.00
_cell_formula_units_Z 4
_cell_length_a 11.9236(15)
_cell_length_b 11.8939(15)
_cell_length_c 25.680(3)
_cell_measurement_temperature 100(2)
_cell_volume 3577.3(8)
_computing_cell_refinement 'Bruker SMART'
_computing_data_collection 'Bruker SMART'
_computing_data_reduction 'Bruker SHELXTL'
_computing_molecular_graphics 'Bruker SHELXTL'
_computing_publication_material 'Bruker SHELXTL'
_computing_structure_refinement 'SHELXL-97 (Sheldrick, 1997)'
_computing_structure_solution 'SHELXS-97 (Sheldrick, 1990)'
_diffrn_ambient_temperature 100(2)
_diffrn_measured_fraction_theta_full 0.998
_diffrn_measured_fraction_theta_max 0.998
_diffrn_radiation_monochromator graphite
_diffrn_radiation_source 'fine-focus sealed tube'
_diffrn_radiation_type MoK\a
_diffrn_radiation_wavelength 0.71073
_diffrn_reflns_av_R_equivalents 0.0641
_diffrn_reflns_av_sigmaI/netI 0.0635
_diffrn_reflns_limit_h_max 15
_diffrn_reflns_limit_h_min -15
_diffrn_reflns_limit_k_max 15
_diffrn_reflns_limit_k_min -15
_diffrn_reflns_limit_l_max 33
_diffrn_reflns_limit_l_min -33
_diffrn_reflns_number 35306
_diffrn_reflns_theta_full 27.53
_diffrn_reflns_theta_max 27.53
_diffrn_reflns_theta_min 1.61
_exptl_absorpt_coefficient_mu 0.818
_exptl_absorpt_correction_T_max 0.849
_exptl_absorpt_correction_T_min 0.745
_exptl_crystal_colour brown
_exptl_crystal_density_diffrn 1.471
_exptl_crystal_density_method 'not measured'
_exptl_crystal_description block
_exptl_crystal_F_000 1636
_exptl_crystal_size_max 0.4
_exptl_crystal_size_mid 0.3
_exptl_crystal_size_min 0.2
_refine_diff_density_max 1.316
_refine_diff_density_min -0.944
_refine_diff_density_rms 0.103
_refine_ls_extinction_method none
_refine_ls_goodness_of_fit_ref 0.988
_refine_ls_hydrogen_treatment mixed
_refine_ls_matrix_type full
_refine_ls_number_parameters 479
_refine_ls_number_reflns 8248
_refine_ls_number_restraints 0
_refine_ls_restrained_S_all 0.988
_refine_ls_R_factor_all 0.0671
_refine_ls_R_factor_gt 0.0490
_refine_ls_shift/su_max 0.131
_refine_ls_shift/su_mean 0.002
_refine_ls_structure_factor_coef Fsqd
_refine_ls_weighting_details 'calc w=1/[\s^2^(Fo^2^)+(0.0918P)^2^+0.0000P] where P=(Fo^2^+2Fc^2^)/3'
_refine_ls_weighting_scheme calc
_refine_ls_wR_factor_gt 0.1381
_refine_ls_wR_factor_ref 0.1440
_reflns_number_gt 5993
_reflns_number_total 8248
_reflns_threshold_expression >2sigma(I)
_cod_data_source_file ic061681nsi20060906_031825.cif
_cod_data_source_block fm
_cod_depositor_comments
;
The following automatic conversions were performed:
'_symmetry_cell_setting' value 'Monoclinic' changed to 'monoclinic'
according to '/home/saulius/struct/CIF-dictionaries/cif_core.dic'
dictionary named 'cif_core.dic' version 2.4.1 from 2010-06-29.

Automatic conversion script
Id: cif_fix_enum 1527 2010-12-29 10:47:43Z saulius 
;
_cod_database_code 4307152

loop_
_symmetry_equiv_pos_as_xyz
'x, y, z'
'-x+1/2, y+1/2, -z+1/2'
'-x, -y, -z'
'x-1/2, -y-1/2, z-1/2'

loop_
_atom_site_label
_atom_site_type_symbol
_atom_site_fract_x
_atom_site_fract_y
_atom_site_fract_z
_atom_site_U_iso_or_equiv
_atom_site_adp_type
_atom_site_occupancy
_atom_site_symmetry_multiplicity
_atom_site_calc_flag
_atom_site_refinement_flags
_atom_site_disorder_assembly
_atom_site_disorder_group
Mn1 Mn 0.83991(4) 0.10400(3) 0.279887(16) 0.01090(12) Uani 1 1 d . . .
Fe1 Fe 0.89710(4) -0.24088(3) 0.405801(16) 0.01371(12) Uani 1 1 d . . .
O1 O 0.94137(17) 0.21867(16) 0.30771(7) 0.0130(4) Uani 1 1 d . . .
O2 O 0.73440(17) 0.14898(16) 0.32083(8) 0.0142(4) Uani 1 1 d . . .
O3 O 1.36811(18) 0.33920(18) 0.27321(8) 0.0193(5) Uani 1 1 d . . .
O4 O 0.30428(18) -0.01389(19) 0.32950(9) 0.0240(5) Uani 1 1 d . . .
N1 N 0.9402(2) 0.05247(19) 0.23102(9) 0.0118(5) Uani 1 1 d . . .
N2 N 0.7424(2) -0.02219(19) 0.24796(9) 0.0124(5) Uani 1 1 d . . .
C1 C 1.0465(2) 0.2380(2) 0.29914(11) 0.0127(6) Uani 1 1 d . . .
C2 C 1.1099(2) 0.3244(2) 0.32804(11) 0.0142(6) Uani 1 1 d . . .
H4 H 1.0788 0.3630 0.3545 0.017 Uiso 1 1 calc R . .
C3 C 1.2161(3) 0.3545(3) 0.31891(11) 0.0169(6) Uani 1 1 d . . .
H5 H 1.2567 0.4140 0.3388 0.020 Uiso 1 1 calc R . .
C4 C 1.2647(2) 0.2987(3) 0.28087(11) 0.0160(6) Uani 1 1 d . . .
C5 C 1.4074(3) 0.2941(3) 0.22827(12) 0.0215(7) Uani 1 1 d . . .
H22 H 1.4297 0.2154 0.2351 0.032 Uiso 1 1 calc R . .
H23 H 1.4733 0.3375 0.2218 0.032 Uiso 1 1 calc R . .
H24 H 1.3460 0.2984 0.1971 0.032 Uiso 1 1 calc R . .
C6 C 1.2068(3) 0.2106(3) 0.25272(12) 0.0174(6) Uani 1 1 d . . .
H6 H 1.2403 0.1712 0.2273 0.021 Uiso 1 1 calc R . .
C7 C 1.0975(2) 0.1791(2) 0.26170(11) 0.0139(6) Uani 1 1 d . . .
C8 C 1.0394(2) 0.0902(2) 0.22858(11) 0.0139(6) Uani 1 1 d . . .
H7 H 1.0780 0.0574 0.2032 0.017 Uiso 1 1 calc R . .
C9 C 0.8832(3) -0.0289(2) 0.19062(11) 0.0147(6) Uani 1 1 d . . .
H18 H 0.9408 -0.0786 0.1793 0.018 Uiso 1 1 calc R . .
H19 H 0.8423 0.0119 0.1591 0.018 Uiso 1 1 calc R . .
C10 C 0.7998(2) -0.0978(2) 0.21499(11) 0.0148(6) Uani 1 1 d . . .
H20 H 0.7424 -0.1327 0.1868 0.018 Uiso 1 1 calc R . .
H21 H 0.8408 -0.1585 0.2372 0.018 Uiso 1 1 calc R . .
C11 C 0.6406(2) -0.0440(2) 0.25484(11) 0.0150(6) Uani 1 1 d . . .
H8 H 0.6021 -0.1057 0.2359 0.018 Uiso 1 1 calc R . .
C12 C 0.5805(2) 0.0186(2) 0.28935(11) 0.0140(6) Uani 1 1 d . . .
C13 C 0.4710(3) -0.0196(2) 0.29412(12) 0.0166(6) Uani 1 1 d . . .
H1 H 0.4387 -0.0820 0.2735 0.020 Uiso 1 1 calc R . .
C14 C 0.4097(3) 0.0316(3) 0.32801(12) 0.0184(6) Uani 1 1 d . . .
C15 C 0.2445(3) 0.0287(3) 0.36833(13) 0.0238(7) Uani 1 1 d . . .
H25 H 0.2877 0.0119 0.4038 0.036 Uiso 1 1 calc R . .
H26 H 0.1690 -0.0067 0.3638 0.036 Uiso 1 1 calc R . .
H27 H 0.2354 0.1103 0.3641 0.036 Uiso 1 1 calc R . .
C16 C 0.4566(3) 0.1249(3) 0.35760(12) 0.0186(6) Uani 1 1 d . . .
H2 H 0.4143 0.1622 0.3803 0.022 Uiso 1 1 calc R . .
C17 C 0.5642(3) 0.1625(2) 0.35375(11) 0.0165(6) Uani 1 1 d . . .
H3 H 0.5947 0.2257 0.3742 0.020 Uiso 1 1 calc R . .
C18 C 0.6301(2) 0.1105(2) 0.32065(11) 0.0135(6) Uani 1 1 d . . .
N3 N 0.9230(2) -0.0248(2) 0.34341(9) 0.0156(5) Uani 1 1 d . . .
C19 C 0.9179(2) -0.1044(2) 0.36887(11) 0.0142(6) Uani 1 1 d . . .
N4 N 0.7538(2) -0.3000(2) 0.29661(10) 0.0174(5) Uani 1 1 d . . .
C20 C 0.8068(3) -0.2821(2) 0.33820(11) 0.0157(6) Uani 1 1 d . . .
N5 N 1.1127(3) -0.3471(2) 0.37741(11) 0.0286(7) Uani 1 1 d . . .
C21 C 1.0313(3) -0.3054(3) 0.38542(12) 0.0196(7) Uani 1 1 d . . .
N6 N 0.9907(2) -0.1895(2) 0.47287(9) 0.0174(5) Uani 1 1 d . . .
N7 N 0.9547(2) -0.2099(2) 0.51960(9) 0.0191(6) Uani 1 1 d . . .
N8 N 0.7615(2) -0.1819(2) 0.43102(9) 0.0171(5) Uani 1 1 d . . .
N9 N 0.7481(2) -0.2055(2) 0.48152(10) 0.0201(6) Uani 1 1 d . . .
N10 N 0.8727(2) -0.3858(2) 0.44005(10) 0.0172(5) Uani 1 1 d . . .
N11 N 0.8515(2) -0.3862(2) 0.49033(10) 0.0203(6) Uani 1 1 d . . .
B1 B 0.8422(3) -0.2735(3) 0.51789(14) 0.0223(8) Uani 1 1 d . . .
C22 C 1.0886(3) -0.1321(3) 0.48468(12) 0.0206(7) Uani 1 1 d . . .
H9 H 1.1322 -0.1067 0.4596 0.025 Uiso 1 1 calc R . .
C23 C 1.1171(3) -0.1150(3) 0.53951(13) 0.0255(7) Uani 1 1 d . . .
H10 H 1.1822 -0.0772 0.5586 0.031 Uiso 1 1 calc R . .
C24 C 1.0305(3) -0.1649(3) 0.55972(12) 0.0233(7) Uani 1 1 d . . .
H11 H 1.0249 -0.1672 0.5961 0.028 Uiso 1 1 calc R . .
C25 C 0.6703(3) -0.1220(3) 0.40881(13) 0.0218(7) Uani 1 1 d . . .
H12 H 0.6570 -0.0945 0.3735 0.026 Uiso 1 1 calc R . .
C26 C 0.5979(3) -0.1057(3) 0.44449(14) 0.0271(7) Uani 1 1 d . . .
H13 H 0.5277 -0.0656 0.4389 0.033 Uiso 1 1 calc R . .
C27 C 0.6505(3) -0.1608(3) 0.49009(13) 0.0264(7) Uani 1 1 d . . .
H14 H 0.6219 -0.1659 0.5221 0.032 Uiso 1 1 calc R . .
C28 C 0.8754(3) -0.4933(3) 0.42472(13) 0.0227(7) Uani 1 1 d . . .
H15 H 0.8892 -0.5177 0.3913 0.027 Uiso 1 1 calc R . .
C29 C 0.8551(3) -0.5639(3) 0.46511(15) 0.0295(8) Uani 1 1 d . . .
H16 H 0.8520 -0.6437 0.4648 0.035 Uiso 1 1 calc R . .
C30 C 0.8405(3) -0.4929(3) 0.50566(14) 0.0273(8) Uani 1 1 d . . .
H17 H 0.8251 -0.5157 0.5391 0.033 Uiso 1 1 calc R . .
O5 O 0.4092(5) -0.3126(4) 0.39749(19) 0.1041(16) Uani 1 1 d . . .
H35 H 0.3842 -0.2775 0.4213 0.156 Uiso 1 1 calc R . .
C31 C 0.3426(2) -0.4127(2) 0.38393(11) 0.0092(5) Uani 1 1 d . . .
H28 H 0.3325 -0.4514 0.4164 0.014 Uiso 1 1 calc R . .
H29 H 0.3821 -0.4625 0.3629 0.014 Uiso 1 1 calc R . .
H30 H 0.2677 -0.3924 0.3632 0.014 Uiso 1 1 calc R . .
O6 O 0.5538(5) -0.5999(5) 0.4518(2) 0.124(2) Uani 1 1 d . . .
H36 H 0.5599 -0.5650 0.4807 0.185 Uiso 1 1 calc R . .
C32 C 0.4405(3) -0.6218(3) 0.43230(16) 0.0325(9) Uani 1 1 d . . .
H31 H 0.4019 -0.6406 0.4617 0.049 Uiso 1 1 calc R . .
H32 H 0.4343 -0.6852 0.4075 0.049 Uiso 1 1 calc R . .
H33 H 0.4047 -0.5552 0.4138 0.049 Uiso 1 1 calc R . .
H34 H 0.814(3) -0.281(3) 0.5547(13) 0.020(9) Uiso 1 1 d . . .

loop_
_atom_site_aniso_label
_atom_site_aniso_U_11
_atom_site_aniso_U_22
_atom_site_aniso_U_33
_atom_site_aniso_U_23
_atom_site_aniso_U_13
_atom_site_aniso_U_12
Mn1 0.0133(2) 0.0092(2) 0.0101(2) -0.00105(15) 0.00172(16) -0.00108(16)
Fe1 0.0198(2) 0.0107(2) 0.0093(2) 0.00116(15) -0.00064(16) -0.00093(16)
O1 0.0147(10) 0.0112(10) 0.0127(10) -0.0022(8) 0.0020(8) -0.0025(8)
O2 0.0150(10) 0.0125(10) 0.0155(10) -0.0019(8) 0.0040(8) -0.0017(8)
O3 0.0165(11) 0.0220(12) 0.0197(11) -0.0030(9) 0.0047(9) -0.0062(9)
O4 0.0188(12) 0.0294(13) 0.0261(12) -0.0076(10) 0.0102(9) -0.0063(10)
N1 0.0159(12) 0.0088(11) 0.0098(11) 0.0006(9) 0.0003(9) 0.0000(9)
N2 0.0155(12) 0.0099(12) 0.0108(11) 0.0002(9) 0.0002(9) 0.0018(9)
C1 0.0144(14) 0.0114(14) 0.0120(13) 0.0042(10) 0.0014(11) 0.0005(11)
C2 0.0179(15) 0.0128(14) 0.0113(13) 0.0000(11) 0.0014(11) -0.0007(11)
C3 0.0184(15) 0.0161(15) 0.0147(14) -0.0002(11) -0.0013(12) -0.0024(12)
C4 0.0140(14) 0.0175(15) 0.0155(14) 0.0029(11) 0.0003(11) -0.0022(11)
C5 0.0193(16) 0.0264(17) 0.0198(16) -0.0012(13) 0.0066(13) -0.0045(13)
C6 0.0189(16) 0.0161(15) 0.0179(15) 0.0008(12) 0.0055(12) 0.0012(12)
C7 0.0145(14) 0.0129(14) 0.0138(14) 0.0015(11) 0.0014(11) -0.0017(11)
C8 0.0189(15) 0.0122(14) 0.0112(13) 0.0011(11) 0.0044(11) 0.0019(11)
C9 0.0172(15) 0.0134(14) 0.0124(13) -0.0035(11) -0.0001(11) 0.0005(11)
C10 0.0171(15) 0.0109(14) 0.0159(14) -0.0046(11) 0.0018(11) -0.0001(11)
C11 0.0165(15) 0.0138(14) 0.0126(14) 0.0009(11) -0.0024(11) -0.0018(11)
C12 0.0157(15) 0.0125(14) 0.0131(14) -0.0004(11) 0.0005(11) 0.0013(11)
C13 0.0163(15) 0.0152(15) 0.0174(15) -0.0016(11) 0.0010(12) -0.0021(11)
C14 0.0175(15) 0.0188(16) 0.0186(15) 0.0012(12) 0.0024(12) -0.0006(12)
C15 0.0206(17) 0.0307(19) 0.0219(16) -0.0006(13) 0.0087(13) -0.0012(14)
C16 0.0213(16) 0.0193(16) 0.0164(15) 0.0001(12) 0.0065(12) 0.0035(12)
C17 0.0207(16) 0.0133(15) 0.0152(14) -0.0012(11) 0.0023(12) -0.0012(12)
C18 0.0155(14) 0.0110(14) 0.0128(13) 0.0050(11) 0.0000(11) 0.0003(11)
N3 0.0182(13) 0.0136(13) 0.0139(12) -0.0007(10) -0.0002(10) -0.0004(10)
C19 0.0168(15) 0.0148(14) 0.0094(13) -0.0031(11) -0.0012(11) 0.0001(11)
N4 0.0242(14) 0.0125(12) 0.0149(13) 0.0007(10) 0.0020(11) -0.0015(10)
C20 0.0211(15) 0.0108(14) 0.0152(15) -0.0001(11) 0.0031(12) -0.0006(12)
N5 0.0353(18) 0.0276(16) 0.0247(15) 0.0099(12) 0.0103(13) 0.0097(13)
C21 0.0286(18) 0.0150(15) 0.0139(15) 0.0034(12) 0.0007(13) -0.0004(13)
N6 0.0245(14) 0.0151(13) 0.0109(12) -0.0008(10) -0.0007(10) -0.0022(11)
N7 0.0255(14) 0.0211(14) 0.0092(12) 0.0007(10) -0.0001(10) 0.0005(11)
N8 0.0251(14) 0.0142(13) 0.0109(12) 0.0010(9) 0.0006(10) -0.0014(10)
N9 0.0248(14) 0.0237(14) 0.0115(12) 0.0009(10) 0.0025(10) -0.0013(11)
N10 0.0222(14) 0.0141(13) 0.0141(12) 0.0037(10) 0.0003(10) -0.0017(10)
N11 0.0228(14) 0.0209(14) 0.0158(13) 0.0072(10) 0.0005(11) -0.0020(11)
B1 0.029(2) 0.027(2) 0.0097(16) 0.0046(14) -0.0004(14) -0.0006(16)
C22 0.0234(17) 0.0160(15) 0.0205(16) 0.0004(12) -0.0008(13) -0.0034(13)
C23 0.0300(18) 0.0226(17) 0.0205(16) -0.0050(13) -0.0039(14) -0.0039(14)
C24 0.0308(18) 0.0226(17) 0.0132(15) -0.0038(12) -0.0042(13) 0.0001(14)
C25 0.0248(17) 0.0172(16) 0.0210(16) 0.0027(12) -0.0018(13) -0.0004(13)
C26 0.0238(17) 0.0282(18) 0.0274(18) 0.0004(14) -0.0003(14) 0.0058(14)
C27 0.0296(19) 0.0302(19) 0.0203(16) -0.0004(14) 0.0068(14) 0.0022(15)
C28 0.0218(17) 0.0159(16) 0.0281(17) 0.0023(13) -0.0017(13) -0.0031(12)
C29 0.0261(18) 0.0148(16) 0.044(2) 0.0085(15) -0.0021(16) -0.0034(13)
C30 0.0241(18) 0.0257(18) 0.0294(18) 0.0155(15) -0.0016(14) -0.0031(14)
O5 0.123(4) 0.092(4) 0.094(4) -0.021(3) 0.010(3) -0.038(3)
C31 0.0065(12) 0.0081(13) 0.0127(13) -0.0062(10) 0.0010(10) -0.0020(10)
O6 0.157(5) 0.131(5) 0.082(4) -0.017(3) 0.020(3) 0.032(4)
C32 0.0214(18) 0.0251(19) 0.043(2) 0.0019(16) -0.0146(16) -0.0033(14)

loop_
_atom_type_symbol
_atom_type_description
_atom_type_scat_dispersion_real
_atom_type_scat_dispersion_imag
_atom_type_scat_source
C C 0.0033 0.0016 'International Tables Vol C Tables 4.2.6.8 and 6.1.1.4'
H H 0.0000 0.0000 'International Tables Vol C Tables 4.2.6.8 and 6.1.1.4'
B B 0.0013 0.0007 'International Tables Vol C Tables 4.2.6.8 and 6.1.1.4'
N N 0.0061 0.0033 'International Tables Vol C Tables 4.2.6.8 and 6.1.1.4'
O O 0.0106 0.0060 'International Tables Vol C Tables 4.2.6.8 and 6.1.1.4'
Mn Mn 0.3368 0.7283 'International Tables Vol C Tables 4.2.6.8 and 6.1.1.4'
Fe Fe 0.3463 0.8444 'International Tables Vol C Tables 4.2.6.8 and 6.1.1.4'

loop_
_geom_angle_atom_site_label_1
_geom_angle_atom_site_label_2
_geom_angle_atom_site_label_3
_geom_angle
_geom_angle_site_symmetry_1
_geom_angle_site_symmetry_3
_geom_angle_publ_flag
O2 Mn1 O1 91.83(9) . . ?
O2 Mn1 N2 92.60(9) . . ?
O1 Mn1 N2 175.50(9) . . ?
O2 Mn1 N1 174.71(9) . . ?
O1 Mn1 N1 92.48(9) . . ?
N2 Mn1 N1 83.14(10) . . ?
O2 Mn1 N3 92.15(9) . . ?
O1 Mn1 N3 92.99(9) . . ?
N2 Mn1 N3 86.04(9) . . ?
N1 Mn1 N3 90.69(9) . . ?
O2 Mn1 N4 93.79(9) . 2_655 ?
O1 Mn1 N4 97.83(9) . 2_655 ?
N2 Mn1 N4 82.68(9) . 2_655 ?
N1 Mn1 N4 82.58(9) . 2_655 ?
N3 Mn1 N4 167.47(9) . 2_655 ?
C19 Fe1 C20 82.66(12) . . ?
C19 Fe1 C21 90.69(13) . . ?
C20 Fe1 C21 90.37(13) . . ?
C19 Fe1 N6 93.75(11) . . ?
C20 Fe1 N6 176.41(11) . . ?
C21 Fe1 N6 89.87(12) . . ?
C19 Fe1 N8 92.92(11) . . ?
C20 Fe1 N8 91.84(12) . . ?
C21 Fe1 N8 175.99(11) . . ?
N6 Fe1 N8 88.14(11) . . ?
C19 Fe1 N10 176.82(11) . . ?
C20 Fe1 N10 94.29(11) . . ?
C21 Fe1 N10 88.43(12) . . ?
N6 Fe1 N10 89.30(10) . . ?
N8 Fe1 N10 88.06(11) . . ?
C1 O1 Mn1 128.51(18) . . ?
C18 O2 Mn1 129.20(18) . . ?
C4 O3 C5 115.0(2) . . ?
C14 O4 C15 117.4(2) . . ?
C8 N1 C9 120.0(2) . . ?
C8 N1 Mn1 126.6(2) . . ?
C9 N1 Mn1 113.03(18) . . ?
C11 N2 C10 120.2(2) . . ?
C11 N2 Mn1 126.3(2) . . ?
C10 N2 Mn1 113.42(18) . . ?
O1 C1 C2 117.9(3) . . ?
O1 C1 C7 124.3(3) . . ?
C2 C1 C7 117.7(3) . . ?
C3 C2 C1 121.4(3) . . ?
C2 C3 C4 120.7(3) . . ?
O3 C4 C6 124.4(3) . . ?
O3 C4 C3 115.9(3) . . ?
C6 C4 C3 119.7(3) . . ?
C4 C6 C7 120.0(3) . . ?
C1 C7 C6 120.3(3) . . ?
C1 C7 C8 122.8(3) . . ?
C6 C7 C8 116.8(3) . . ?
N1 C8 C7 124.9(3) . . ?
N1 C9 C10 108.3(2) . . ?
N2 C10 C9 108.4(2) . . ?
N2 C11 C12 124.8(3) . . ?
C13 C12 C18 119.6(3) . . ?
C13 C12 C11 117.5(3) . . ?
C18 C12 C11 122.8(3) . . ?
C14 C13 C12 121.5(3) . . ?
O4 C14 C13 116.1(3) . . ?
O4 C14 C16 124.8(3) . . ?
C13 C14 C16 119.2(3) . . ?
C17 C16 C14 120.0(3) . . ?
C16 C17 C18 122.3(3) . . ?
O2 C18 C17 118.5(3) . . ?
O2 C18 C12 124.0(3) . . ?
C17 C18 C12 117.5(3) . . ?
C19 N3 Mn1 151.1(2) . . ?
N3 C19 Fe1 174.4(3) . . ?
C20 N4 Mn1 161.7(2) . 2_645 ?
N4 C20 Fe1 175.7(3) . . ?
N5 C21 Fe1 174.5(3) . . ?
C22 N6 N7 107.1(2) . . ?
C22 N6 Fe1 133.3(2) . . ?
N7 N6 Fe1 119.57(19) . . ?
C24 N7 N6 109.0(3) . . ?
C24 N7 B1 132.5(3) . . ?
N6 N7 B1 118.5(2) . . ?
C25 N8 N9 106.5(3) . . ?
C25 N8 Fe1 134.4(2) . . ?
N9 N8 Fe1 119.08(19) . . ?
C27 N9 N8 109.6(3) . . ?
C27 N9 B1 131.7(3) . . ?
N8 N9 B1 118.7(3) . . ?
C28 N10 N11 107.1(2) . . ?
C28 N10 Fe1 133.3(2) . . ?
N11 N10 Fe1 119.53(19) . . ?
C30 N11 N10 109.1(3) . . ?
C30 N11 B1 132.3(3) . . ?
N10 N11 B1 118.6(2) . . ?
N11 B1 N7 107.9(3) . . ?
N11 B1 N9 106.6(3) . . ?
N7 B1 N9 106.9(3) . . ?
N6 C22 C23 109.8(3) . . ?
C24 C23 C22 105.0(3) . . ?
N7 C24 C23 109.0(3) . . ?
N8 C25 C26 110.6(3) . . ?
C27 C26 C25 104.6(3) . . ?
N9 C27 C26 108.7(3) . . ?
N10 C28 C29 109.8(3) . . ?
C30 C29 C28 105.0(3) . . ?
N11 C30 C29 108.9(3) . . ?

loop_
_geom_bond_atom_site_label_1
_geom_bond_atom_site_label_2
_geom_bond_distance
_geom_bond_site_symmetry_2
_geom_bond_publ_flag
Mn1 O2 1.863(2) . ?
Mn1 O1 1.873(2) . ?
Mn1 N2 1.980(2) . ?
Mn1 N1 1.986(2) . ?
Mn1 N3 2.320(2) . ?
Mn1 N4 2.364(2) 2_655 ?
Fe1 C19 1.920(3) . ?
Fe1 C20 1.927(3) . ?
Fe1 C21 1.933(3) . ?
Fe1 N6 1.966(2) . ?
Fe1 N8 1.979(3) . ?
Fe1 N10 1.981(2) . ?
O1 C1 1.333(3) . ?
O2 C18 1.325(3) . ?
O3 C4 1.372(3) . ?
O3 C5 1.429(4) . ?
O4 C14 1.375(4) . ?
O4 C15 1.424(4) . ?
N1 C8 1.278(4) . ?
N1 C9 1.486(3) . ?
N2 C11 1.286(4) . ?
N2 C10 1.487(3) . ?
C1 C2 1.402(4) . ?
C1 C7 1.415(4) . ?
C2 C3 1.378(4) . ?
C3 C4 1.394(4) . ?
C4 C6 1.382(4) . ?
C6 C7 1.416(4) . ?
C7 C8 1.449(4) . ?
C9 C10 1.512(4) . ?
C11 C12 1.446(4) . ?
C12 C13 1.409(4) . ?
C12 C18 1.418(4) . ?
C13 C14 1.379(4) . ?
C14 C16 1.400(4) . ?
C16 C17 1.380(4) . ?
C17 C18 1.404(4) . ?
N3 C19 1.159(4) . ?
N4 C20 1.154(4) . ?
N4 Mn1 2.364(2) 2_645 ?
N5 C21 1.142(4) . ?
N6 C22 1.337(4) . ?
N6 N7 1.369(3) . ?
N7 C24 1.347(4) . ?
N7 B1 1.534(5) . ?
N8 C25 1.335(4) . ?
N8 N9 1.366(3) . ?
N9 C27 1.335(4) . ?
N9 B1 1.547(4) . ?
N10 C28 1.341(4) . ?
N10 N11 1.361(4) . ?
N11 C30 1.343(4) . ?
N11 B1 1.529(5) . ?
C22 C23 1.400(4) . ?
C23 C24 1.374(5) . ?
C25 C26 1.386(5) . ?
C26 C27 1.385(5) . ?
C28 C29 1.390(5) . ?
C29 C30 1.377(5) . ?
O5 C31 1.436(5) . ?
O6 C32 1.374(7) . ?
